data_7130725
loop_
_publ_author_name
'Kitamura, Yu'
'Nakamura, Yuiga'
'Sugimoto, Kunihisa'
'Yoshikawa, Hirofumi'
'Tanaka, Daisuke'

_publ_section_title
;
 Data-driven efficient synthetic exploration of anionic lanthanide-based
 metal--organic frameworks
;
_journal_name_full 'Chemical Communications'
_journal_paper_doi 10.1039/D2CC04985F
_journal_year 2022
_chemical_formula_sum 'C42.5 H38.5 Ho2 N2 O16'
_chemical_formula_weight 1163.11
_chemical_name_systematic KGF-15(Ho)
_space_group_crystal_system orthorhombic
_space_group_IT_number 45
_space_group_name_Hall 'I 2 -2c'
_space_group_name_H-M_alt 'I b a 2'
_atom_sites_solution_hydrogens geom
_audit_creation_method SHELXL-2018/3
_audit_update_record
;
2022-05-02 deposited with the CCDC.	2022-09-16 downloaded from the CCDC.
;
_cell_angle_alpha 90
_cell_angle_beta 90
_cell_angle_gamma 90
_cell_formula_units_Z 8
_cell_length_a 17.0266(2)
_cell_length_b 47.1777(5)
_cell_length_c 11.35380(10)
_cell_measurement_reflns_used 10332
_cell_measurement_temperature 100(2)
_cell_measurement_theta_max 21.5770
_cell_measurement_theta_min 1.7060
_cell_volume 9120.23(17)
_computing_structure_refinement 'SHELXL-2018/3 (Sheldrick, 2018)'
_computing_structure_solution 'SHELXT 2018/2 (Sheldrick, 2018)'
_diffrn_ambient_temperature 100(2)
_diffrn_measured_fraction_theta_full 0.995
_diffrn_measured_fraction_theta_max 0.826
_diffrn_measurement_device_type 'esperanto-CrysAlisPro-abstract goniometer imported esperanto images'
_diffrn_radiation_type Synchrotron
_diffrn_radiation_wavelength 0.4134
_diffrn_reflns_av_R_equivalents 0.0949
_diffrn_reflns_av_unetI/netI 0.1053
_diffrn_reflns_Laue_measured_fraction_full 0.995
_diffrn_reflns_Laue_measured_fraction_max 0.826
_diffrn_reflns_limit_h_max 26
_diffrn_reflns_limit_h_min -30
_diffrn_reflns_limit_k_max 83
_diffrn_reflns_limit_k_min -84
_diffrn_reflns_limit_l_max 19
_diffrn_reflns_limit_l_min -20
_diffrn_reflns_number 70380
_diffrn_reflns_point_group_measured_fraction_full 0.986
_diffrn_reflns_point_group_measured_fraction_max 0.759
_diffrn_reflns_theta_full 14.362
_diffrn_reflns_theta_max 21.913
_diffrn_reflns_theta_min 1.479
_exptl_absorpt_coefficient_mu 0.846
_exptl_absorpt_correction_T_max 1.00000
_exptl_absorpt_correction_T_min 0.15669
_exptl_absorpt_correction_type multi-scan
_exptl_crystal_colour colourless
_exptl_crystal_density_diffrn 1.694
_exptl_crystal_description plate
_exptl_crystal_F_000 4556
_exptl_crystal_size_max 0.020
_exptl_crystal_size_mid 0.020
_exptl_crystal_size_min 0.005
_refine_diff_density_max 1.875
_refine_diff_density_min -3.134
_refine_diff_density_rms 0.215
_refine_ls_abs_structure_details
;
 Flack x determined using 3840 quotients [(I+)-(I-)]/[(I+)+(I-)]
 (Parsons, Flack and Wagner, Acta Cryst. B69 (2013) 249-259).
;
_refine_ls_abs_structure_Flack 0.53(9)
_refine_ls_extinction_method none
_refine_ls_goodness_of_fit_ref 0.941
_refine_ls_hydrogen_treatment constr
_refine_ls_matrix_type full
_refine_ls_number_parameters 601
_refine_ls_number_reflns 21363
_refine_ls_number_restraints 1
_refine_ls_restrained_S_all 0.941
_refine_ls_R_factor_all 0.0987
_refine_ls_R_factor_gt 0.0487
_refine_ls_shift/su_max 0.002
_refine_ls_shift/su_mean 0.000
_refine_ls_structure_factor_coef Fsqd
_refine_ls_weighting_details 'w=1/[\s^2^(Fo^2^)+(0.0454P)^2^] where P=(Fo^2^+2Fc^2^)/3'
_refine_ls_weighting_scheme calc
_refine_ls_wR_factor_gt 0.1240
_refine_ls_wR_factor_ref 0.1553
_reflns_Friedel_coverage 0.771
_reflns_Friedel_fraction_full 0.977
_reflns_Friedel_fraction_max 0.687
_reflns_number_gt 10926
_reflns_number_total 21363
_reflns_threshold_expression 'I > 2\s(I)'
_cod_data_source_file d2cc04985f3.cif
_cod_data_source_block ydkr_a_CCDC4
_cod_original_cell_volume 9120.24(17)
_cod_original_formula_sum 'C42.50 H38.50 Ho2 N2 O16'
_cod_database_code 7130725
_shelx_shelxl_version_number 2018/3
_shelx_space_group_comment
;
The symmetry employed for this shelxl refinement is uniquely defined
by the following loop, which should always be used as a source of
symmetry information in preference to the above space-group names.
They are only intended as comments.
;
_shelx_estimated_absorpt_t_min 0.983
_shelx_estimated_absorpt_t_max 0.992

loop_
_space_group_symop_operation_xyz
'x, y, z'
'-x, -y, z'
'-x, y, z+1/2'
'x, -y, z+1/2'
'x+1/2, y+1/2, z+1/2'
'-x+1/2, -y+1/2, z+1/2'
'-x+1/2, y+1/2, z+1'
'x+1/2, -y+1/2, z+1'

loop_
_atom_site_label
_atom_site_type_symbol
_atom_site_fract_x
_atom_site_fract_y
_atom_site_fract_z
_atom_site_U_iso_or_equiv
_atom_site_adp_type
_atom_site_occupancy
_atom_site_site_symmetry_order
_atom_site_calc_flag
_atom_site_refinement_flags_posn
_atom_site_refinement_flags_adp
_atom_site_refinement_flags_occupancy
_atom_site_disorder_assembly
_atom_site_disorder_group
Ho1 Ho 0.25012(3) 0.42149(2) 0.49843(2) 0.0103(2) Uani 1 1 d . . . . .
Ho2 Ho 0.24999(3) 0.32823(2) 0.48687(2) 0.0101(2) Uani 1 1 d . . . . .
O1 O 0.3687(4) 0.34784(11) 0.5386(7) 0.0207(12) Uani 1 1 d . . . . .
O2 O 0.7231(4) 0.40426(10) 0.8119(6) 0.0147(10) Uani 1 1 d . . . . .
O3 O 0.2252(4) 0.34979(13) 0.6670(7) 0.0237(13) Uani 1 1 d . . . . .
O4 O 0.3376(5) 0.45274(14) 0.6162(8) 0.0217(15) Uani 1 1 d . . . . .
C1 C 0.3937(6) 0.37218(15) 0.5561(8) 0.0164(15) Uani 1 1 d . . . . .
O5 O 0.1581(6) 0.45237(15) 0.5951(8) 0.0233(17) Uani 1 1 d . . . . .
O6 O 0.3446(5) 0.29967(13) 0.3736(8) 0.0157(13) Uani 1 1 d . . . . .
O7 O 0.3245(5) 0.28931(13) 0.5608(8) 0.0217(14) Uani 1 1 d . . . . .
O8 O 0.1662(6) 0.45629(17) 0.4045(8) 0.036(2) Uani 1 1 d . . . . .
C2 C -0.0284(6) 0.37429(13) 0.8643(8) 0.0163(17) Uani 1 1 d . . . . .
C3 C 0.0626(6) 0.48141(16) 0.4997(11) 0.0154(17) Uani 1 1 d . . . . .
C4 C 0.3674(7) 0.46174(16) 0.5227(11) 0.018(2) Uani 1 1 d . . . . .
O9 O 0.3400(5) 0.45520(15) 0.4222(8) 0.0297(19) Uani 1 1 d . . . . .
O10 O 0.6534(5) 0.20245(13) 0.5786(7) 0.0193(14) Uani 1 1 d . . . . .
C5 C 0.1153(6) 0.37358(13) 0.7489(8) 0.0146(16) Uani 1 1 d . . . . .
O11 O 0.6694(5) 0.20620(16) 0.3852(8) 0.0251(17) Uani 1 1 d . . . . .
N1 N 0.7585(6) 0.19723(16) 1.0127(12) 0.027(2) Uani 1 1 d . . . . .
C6 C 0.4671(8) 0.4904(3) 0.6300(12) 0.033(3) Uani 1 1 d . . . . .
H1 H 0.445670 0.483919 0.702338 0.040 Uiso 1 1 calc R U . . .
C7 C 0.4358(7) 0.48160(17) 0.5256(11) 0.020(2) Uani 1 1 d . . . . .
C8 C 0.0780(6) 0.34814(15) 0.7783(9) 0.0202(17) Uani 1 1 d . . . . .
H2 H 0.101579 0.330552 0.758167 0.024 Uiso 1 1 calc R U . . .
C9 C 0.1938(6) 0.37335(15) 0.6905(8) 0.0186(17) Uani 1 1 d . . . . .
C10 C 0.6320(6) 0.21206(16) 0.4800(12) 0.0162(17) Uani 1 1 d . . . . .
C11 C 0.1330(7) 0.46200(17) 0.4999(13) 0.021(2) Uani 1 1 d . . . . .
C12 C 0.3628(6) 0.28640(15) 0.4671(11) 0.0150(18) Uani 1 1 d . . . . .
C13 C 0.5095(6) 0.35033(15) 0.6583(9) 0.0195(17) Uani 1 1 d . . . . .
H3 H 0.487396 0.332256 0.642032 0.023 Uiso 1 1 calc R U . . .
C14 C 0.0307(8) 0.4905(2) 0.6058(11) 0.027(3) Uani 1 1 d . . . . .
H4 H 0.051204 0.483609 0.678143 0.033 Uiso 1 1 calc R U . . .
C15 C 0.0317(9) 0.4906(3) 0.3955(12) 0.033(3) Uani 1 1 d . . . . .
H5 H 0.053431 0.484313 0.323074 0.039 Uiso 1 1 calc R U . . .
C16 C 0.6930(5) 0.37993(15) 0.7983(8) 0.0142(14) Uani 1 1 d . . . . .
C17 C 0.2523(8) 0.4808(3) 0.158(2) 0.029(4) Uani 0.75 1 d . . P . .
H17 H 0.252056 0.496750 0.102795 0.044 Uiso 0.75 1 calc R U P . .
H18 H 0.285171 0.485476 0.226109 0.044 Uiso 0.75 1 calc R U P . .
H19 H 0.198532 0.476967 0.184447 0.044 Uiso 0.75 1 calc R U P . .
O12 O 0.3616(4) 0.39457(11) 0.5225(6) 0.0185(11) Uani 1 1 d . . . . .
C18 C 0.4697(6) 0.37472(12) 0.6208(9) 0.0165(18) Uani 1 1 d . . . . .
C19 C 0.0781(6) 0.39922(15) 0.7744(8) 0.0178(16) Uani 1 1 d . . . . .
H6 H 0.102686 0.416530 0.752783 0.021 Uiso 1 1 calc R U . . .
C20 C 0.0067(5) 0.39985(15) 0.8303(9) 0.0186(17) Uani 1 1 d . . . . .
H7 H -0.018704 0.417398 0.845656 0.022 Uiso 1 1 calc R U . . .
C21 C 0.5618(6) 0.23067(15) 0.4735(12) 0.0162(17) Uani 1 1 d . . . . .
C22 C 0.4323(6) 0.26733(16) 0.4655(10) 0.0165(19) Uani 1 1 d . . . . .
C23 C 0.5030(6) 0.40107(15) 0.6486(9) 0.0193(17) Uani 1 1 d . . . . .
H8 H 0.476127 0.417972 0.627480 0.023 Uiso 1 1 calc R U . . .
C24 C 0.8672(10) 0.1705(3) 0.8996(14) 0.039(4) Uani 0.75 1 d . . P . .
H20 H 0.854221 0.151942 0.932741 0.059 Uiso 0.75 1 calc R U P . .
H21 H 0.923746 0.171469 0.883618 0.059 Uiso 0.75 1 calc R U P . .
H22 H 0.838078 0.173364 0.826167 0.059 Uiso 0.75 1 calc R U P . .
N2 N 0.2446(7) 0.44737(16) -0.0149(15) 0.031(2) Uani 1 1 d . . . . .
C25 C 0.0068(6) 0.34856(15) 0.8366(9) 0.0213(18) Uani 1 1 d . . . . .
H9 H -0.018070 0.331267 0.857654 0.026 Uiso 1 1 calc R U . . .
C26 C 0.5744(6) 0.40283(15) 0.7065(8) 0.0180(16) Uani 1 1 d . . . . .
H10 H 0.596399 0.420859 0.723751 0.022 Uiso 1 1 calc R U . . .
C27 C 0.4567(8) 0.2550(3) 0.5727(12) 0.038(3) Uani 1 1 d . . . . .
H11 H 0.428800 0.259187 0.643029 0.045 Uiso 1 1 calc R U . . .
C28 C 0.5204(8) 0.2369(3) 0.5769(12) 0.037(3) Uani 1 1 d . . . . .
H12 H 0.536060 0.228655 0.649662 0.044 Uiso 1 1 calc R U . . .
C29 C 0.2515(7) 0.4705(3) -0.110(2) 0.026(4) Uani 0.75 1 d . . P . .
C30 C 0.7522(8) 0.2213(3) 1.097(2) 0.026(4) Uani 0.75 1 d . . P . .
C31 C 0.5366(9) 0.2426(3) 0.3696(12) 0.030(3) Uani 1 1 d . . . . .
H13 H 0.563206 0.237912 0.298643 0.036 Uiso 1 1 calc R U . . .
C32 C 0.5802(6) 0.35184(16) 0.7184(8) 0.0177(16) Uani 1 1 d . . . . .
H14 H 0.605334 0.335031 0.745022 0.021 Uiso 1 1 calc R U . . .
C33 C 0.2848(7) 0.4548(2) 0.0974(10) 0.0192(19) Uani 0.75 1 d . . P . .
H23 H 0.341250 0.457982 0.080864 0.023 Uiso 0.75 1 calc R U P . .
H24 H 0.280823 0.438509 0.151893 0.023 Uiso 0.75 1 calc R U P . .
C34 C 0.4697(10) 0.4910(3) 0.4227(12) 0.057(5) Uani 1 1 d . . . . .
H15 H 0.449450 0.484455 0.349619 0.069 Uiso 1 1 calc R U . . .
C35 C 0.8456(10) 0.1931(3) 0.9852(11) 0.029(3) Uani 0.75 1 d . . P . .
H25 H 0.866381 0.211285 0.955223 0.035 Uiso 0.75 1 calc R U P . .
H26 H 0.872972 0.189007 1.060241 0.035 Uiso 0.75 1 calc R U P . .
C36 C 0.4737(8) 0.2611(2) 0.3652(13) 0.027(2) Uani 1 1 d . . . . .
H16 H 0.459223 0.269632 0.292533 0.033 Uiso 1 1 calc R U . . .
C37 C 0.6142(6) 0.37823(13) 0.7395(9) 0.0157(17) Uani 1 1 d . . . . .
C38 C 0.7268(9) 0.1702(2) 1.0666(13) 0.027(2) Uani 0.75 1 d . . P . .
H27 H 0.728057 0.155198 1.005711 0.033 Uiso 0.75 1 calc R U P . .
H28 H 0.762784 0.164319 1.130578 0.033 Uiso 0.75 1 calc R U P . .
O13 O 0.7250(4) 0.35706(11) 0.8286(6) 0.0194(11) Uani 1 1 d . . . . .
C39 C 0.6461(9) 0.1716(3) 1.1154(12) 0.031(3) Uani 0.75 1 d . . P . .
H29 H 0.643748 0.186165 1.176760 0.047 Uiso 0.75 1 calc R U P . .
H30 H 0.632045 0.153164 1.149281 0.047 Uiso 0.75 1 calc R U P . .
H31 H 0.609038 0.176337 1.052301 0.047 Uiso 0.75 1 calc R U P . .
C40 C 0.7123(7) 0.20353(19) 0.9016(9) 0.018(2) Uani 0.75 1 d . . P . .
H32 H 0.657370 0.207768 0.924230 0.022 Uiso 0.75 1 calc R U P . .
H33 H 0.711447 0.186195 0.852534 0.022 Uiso 0.75 1 calc R U P . .
O14 O -0.1338(4) 0.35072(13) 0.9561(7) 0.0271(14) Uani 1 1 d . . . . .
O15 O -0.1359(4) 0.39791(14) 0.9553(7) 0.0288(15) Uani 1 1 d . . . . .
C41 C 0.3609(10) 0.4216(3) -0.1095(12) 0.036(3) Uani 0.75 1 d . . P . .
H34 H 0.363332 0.433936 -0.178917 0.054 Uiso 0.75 1 calc R U P . .
H35 H 0.379193 0.402593 -0.130550 0.054 Uiso 0.75 1 calc R U P . .
H36 H 0.394467 0.429399 -0.047267 0.054 Uiso 0.75 1 calc R U P . .
C42 C -0.1046(7) 0.37465(14) 0.9306(9) 0.0197(19) Uani 1 1 d . . . . .
C43 C 0.1335(11) 0.4213(3) 0.0935(14) 0.040(4) Uani 0.75 1 d . . P . .
H37 H 0.153402 0.402845 0.067412 0.060 Uiso 0.75 1 calc R U P . .
H38 H 0.076130 0.420460 0.100301 0.060 Uiso 0.75 1 calc R U P . .
H39 H 0.156247 0.426004 0.170311 0.060 Uiso 0.75 1 calc R U P . .
C44 C 0.1558(10) 0.4436(3) 0.0054(11) 0.029(3) Uani 0.75 1 d . . P . .
H40 H 0.133839 0.461955 0.031818 0.034 Uiso 0.75 1 calc R U P . .
H41 H 0.130906 0.438860 -0.070847 0.034 Uiso 0.75 1 calc R U P . .
C45 C 0.2768(11) 0.4200(2) -0.0657(14) 0.039(3) Uani 0.75 1 d . . P . .
H42 H 0.273551 0.405092 -0.004498 0.046 Uiso 0.75 1 calc R U P . .
H43 H 0.242716 0.414072 -0.131991 0.046 Uiso 0.75 1 calc R U P . .
O16 O 0.2268(4) 0.39683(13) 0.6693(7) 0.0226(12) Uani 1 1 d . . . . .
C46 C 0.7430(7) 0.2281(3) 0.8259(17) 0.020(3) Uani 0.75 1 d . . P . .
H44 H 0.742200 0.245667 0.872111 0.030 Uiso 0.75 1 calc R U P . .
H45 H 0.709381 0.230351 0.756377 0.030 Uiso 0.75 1 calc R U P . .
H46 H 0.796867 0.224063 0.800783 0.030 Uiso 0.75 1 calc R U P . .

loop_
_atom_site_aniso_label
_atom_site_aniso_U_11
_atom_site_aniso_U_22
_atom_site_aniso_U_33
_atom_site_aniso_U_23
_atom_site_aniso_U_13
_atom_site_aniso_U_12
Ho1 0.0078(2) 0.01034(14) 0.0127(6) -0.0004(2) 0.00048(9) 0.00073(13)
Ho2 0.0070(2) 0.01007(14) 0.0131(6) 0.0002(2) 0.00039(10) -0.00009(13)
O1 0.012(3) 0.024(2) 0.027(3) -0.006(2) -0.004(2) -0.002(2)
O2 0.015(3) 0.014(2) 0.015(2) -0.0007(17) -0.002(2) -0.0048(19)
O3 0.014(3) 0.031(3) 0.026(3) -0.011(2) -0.001(3) 0.004(2)
O4 0.019(4) 0.022(3) 0.023(3) -0.006(2) 0.005(3) -0.009(2)
C1 0.006(4) 0.027(3) 0.017(3) 0.003(3) -0.001(3) -0.001(3)
O5 0.022(4) 0.021(3) 0.026(4) -0.001(2) -0.005(3) 0.007(3)
O6 0.013(3) 0.016(2) 0.018(3) 0.002(2) 0.002(2) 0.002(2)
O7 0.019(3) 0.021(2) 0.025(3) 0.008(2) 0.010(2) 0.011(2)
O8 0.032(5) 0.047(4) 0.030(4) 0.020(3) 0.014(3) 0.028(3)
C2 0.011(5) 0.024(4) 0.014(3) 0.000(2) 0.000(3) 0.000(2)
C3 0.005(4) 0.017(3) 0.024(4) 0.001(3) 0.000(3) 0.002(3)
C4 0.017(4) 0.013(3) 0.024(5) -0.004(3) -0.001(4) -0.002(3)
O9 0.036(5) 0.035(3) 0.019(3) 0.007(3) -0.008(3) -0.023(3)
O10 0.019(3) 0.018(2) 0.021(3) 0.004(2) 0.001(2) 0.003(2)
C5 0.008(4) 0.020(3) 0.015(3) -0.003(2) 0.002(3) 0.000(2)
O11 0.020(4) 0.033(3) 0.023(3) 0.011(3) 0.007(3) 0.017(3)
N1 0.044(6) 0.021(3) 0.016(4) 0.003(3) -0.004(3) -0.003(3)
C6 0.031(7) 0.051(6) 0.017(4) -0.004(4) 0.000(4) -0.031(5)
C7 0.019(5) 0.017(3) 0.025(5) 0.000(4) 0.003(4) -0.006(3)
C8 0.021(5) 0.013(3) 0.027(4) -0.006(3) 0.004(3) 0.004(3)
C9 0.011(4) 0.030(4) 0.014(3) 0.000(3) 0.001(3) -0.001(3)
C10 0.015(5) 0.016(3) 0.017(4) -0.001(3) 0.000(3) 0.003(3)
C11 0.016(5) 0.015(3) 0.032(6) 0.001(3) 0.004(4) 0.005(3)
C12 0.012(4) 0.012(3) 0.021(4) 0.006(3) 0.003(3) 0.002(3)
C13 0.017(5) 0.012(3) 0.029(4) 0.001(3) -0.003(3) -0.002(3)
C14 0.030(6) 0.031(4) 0.020(5) 0.002(4) 0.002(4) 0.020(4)
C15 0.040(7) 0.034(4) 0.024(5) 0.001(4) 0.003(4) 0.020(4)
C16 0.013(4) 0.018(3) 0.012(3) -0.004(2) 0.003(3) 0.001(3)
C17 0.050(11) 0.022(5) 0.015(7) -0.005(5) 0.004(5) -0.009(5)
O12 0.012(3) 0.022(2) 0.022(2) 0.000(2) -0.001(2) 0.008(2)
C18 0.014(5) 0.013(3) 0.022(4) 0.001(2) -0.004(3) -0.001(2)
C19 0.015(4) 0.013(3) 0.026(4) -0.001(3) 0.003(3) -0.001(3)
C20 0.014(4) 0.016(3) 0.026(4) -0.002(3) 0.009(3) 0.002(3)
C21 0.014(5) 0.013(3) 0.022(4) 0.001(3) 0.001(3) 0.003(3)
C22 0.014(4) 0.017(3) 0.018(4) 0.003(3) 0.002(3) 0.006(3)
C23 0.012(4) 0.013(3) 0.033(5) -0.001(3) -0.004(3) 0.002(3)
C24 0.037(10) 0.044(7) 0.036(7) -0.009(6) 0.006(6) 0.015(6)
N2 0.043(7) 0.022(3) 0.027(5) 0.001(4) 0.000(3) 0.008(4)
C25 0.018(5) 0.014(3) 0.032(5) 0.006(3) 0.010(4) 0.000(3)
C26 0.015(4) 0.016(3) 0.024(4) 0.001(3) -0.004(3) 0.001(3)
C27 0.029(6) 0.055(6) 0.029(5) 0.014(5) 0.013(4) 0.032(5)
C28 0.036(7) 0.048(6) 0.026(5) 0.016(4) 0.007(4) 0.030(5)
C29 0.039(12) 0.022(6) 0.018(9) 0.007(6) 0.003(5) 0.012(5)
C30 0.038(12) 0.024(6) 0.015(8) -0.009(6) 0.000(4) -0.003(4)
C31 0.031(7) 0.039(5) 0.020(4) 0.004(4) 0.012(4) 0.014(4)
C32 0.016(4) 0.016(3) 0.022(4) 0.003(3) -0.006(3) 0.001(3)
C33 0.018(6) 0.019(4) 0.020(4) -0.001(4) -0.001(4) 0.001(4)
C34 0.080(11) 0.077(8) 0.014(4) 0.008(5) -0.004(6) -0.059(8)
C35 0.025(8) 0.032(6) 0.030(6) 0.009(5) -0.008(5) 0.003(5)
C36 0.019(5) 0.038(5) 0.026(5) 0.012(4) 0.001(4) 0.011(4)
C37 0.014(5) 0.013(3) 0.021(4) 0.001(3) -0.002(3) -0.003(3)
C38 0.040(7) 0.012(4) 0.030(6) 0.007(4) 0.002(5) -0.001(4)
O13 0.022(3) 0.021(2) 0.015(2) 0.003(2) -0.004(2) -0.001(2)
C39 0.028(7) 0.038(6) 0.028(6) 0.012(5) -0.002(5) -0.007(5)
C40 0.023(6) 0.018(4) 0.014(4) -0.005(3) -0.009(4) 0.001(4)
O14 0.014(3) 0.036(3) 0.032(3) 0.012(3) 0.002(3) -0.007(2)
O15 0.011(3) 0.042(3) 0.033(3) -0.011(3) -0.002(3) 0.012(3)
C41 0.040(9) 0.046(7) 0.023(5) 0.000(5) 0.009(5) 0.018(6)
C42 0.014(5) 0.026(4) 0.019(4) 0.002(3) -0.008(3) -0.001(2)
C43 0.041(10) 0.039(7) 0.041(8) 0.001(6) 0.001(7) -0.013(6)
C44 0.026(8) 0.025(5) 0.034(6) 0.004(5) -0.007(5) -0.003(5)
C45 0.063(10) 0.022(5) 0.030(7) -0.008(5) 0.003(7) 0.016(6)
O16 0.014(3) 0.027(3) 0.027(3) 0.009(2) 0.001(2) -0.004(2)
C46 0.023(7) 0.024(5) 0.014(6) 0.003(5) -0.007(4) 0.005(4)

loop_
_atom_type_symbol
_atom_type_description
_atom_type_scat_dispersion_real
_atom_type_scat_dispersion_imag
_atom_type_scat_source
C C -0.0001 0.0005 'International Tables Vol C Tables 4.2.6.8 and 6.1.1.4'
H H 0.0000 0.0000 'International Tables Vol C Tables 4.2.6.8 and 6.1.1.4'
N N 0.0005 0.0010 'International Tables Vol C Tables 4.2.6.8 and 6.1.1.4'
O O 0.0017 0.0018 'International Tables Vol C Tables 4.2.6.8 and 6.1.1.4'
Ho Ho -0.6442 1.8479 'International Tables Vol C Tables 4.2.6.8 and 6.1.1.4'

loop_
_geom_angle_atom_site_label_1
_geom_angle_atom_site_label_2
_geom_angle_atom_site_label_3
_geom_angle
_geom_angle_site_symmetry_1
_geom_angle_site_symmetry_3
_geom_angle_publ_flag
O15 Ho1 O16 77.8(3) 3_554 . ?
O15 Ho1 O12 117.2(2) 3_554 . ?
O16 Ho1 O12 76.3(3) . . ?
O15 Ho1 O2 78.5(3) 3_554 3_654 ?
O16 Ho1 O2 129.0(2) . 3_654 ?
O12 Ho1 O2 75.6(2) . 3_654 ?
O15 Ho1 O9 142.7(3) 3_554 . ?
O16 Ho1 O9 139.4(3) . . ?
O12 Ho1 O9 83.2(3) . . ?
O2 Ho1 O9 77.0(3) 3_654 . ?
O15 Ho1 O5 80.7(3) 3_554 . ?
O16 Ho1 O5 78.9(3) . . ?
O12 Ho1 O5 144.9(3) . . ?
O2 Ho1 O5 139.4(3) 3_654 . ?
O9 Ho1 O5 100.4(3) . . ?
O15 Ho1 O8 74.6(3) 3_554 . ?
O16 Ho1 O8 127.8(3) . . ?
O12 Ho1 O8 155.9(3) . . ?
O2 Ho1 O8 87.2(3) 3_654 . ?
O9 Ho1 O8 76.4(4) . . ?
O5 Ho1 O8 53.6(3) . . ?
O15 Ho1 O4 155.6(3) 3_554 . ?
O16 Ho1 O4 87.1(3) . . ?
O12 Ho1 O4 76.7(2) . . ?
O2 Ho1 O4 125.7(3) 3_654 . ?
O9 Ho1 O4 54.0(3) . . ?
O5 Ho1 O4 77.6(3) . . ?
O8 Ho1 O4 100.8(3) . . ?
O15 Ho1 C11 74.0(3) 3_554 . ?
O16 Ho1 C11 102.7(3) . . ?
O12 Ho1 C11 167.7(3) . . ?
O2 Ho1 C11 113.0(3) 3_654 . ?
O9 Ho1 C11 90.2(3) . . ?
O5 Ho1 C11 26.8(4) . . ?
O8 Ho1 C11 26.9(4) . . ?
O4 Ho1 C11 91.1(3) . . ?
O15 Ho1 C4 164.9(3) 3_554 . ?
O16 Ho1 C4 112.8(3) . . ?
O12 Ho1 C4 76.8(3) . . ?
O2 Ho1 C4 101.0(3) 3_654 . ?
O9 Ho1 C4 27.2(3) . . ?
O5 Ho1 C4 90.5(3) . . ?
O8 Ho1 C4 90.3(3) . . ?
O4 Ho1 C4 26.9(3) . . ?
C11 Ho1 C4 92.6(3) . . ?
O14 Ho2 O13 76.4(3) 3_554 3_654 ?
O14 Ho2 O1 128.1(2) 3_554 . ?
O13 Ho2 O1 78.4(2) 3_654 . ?
O14 Ho2 O3 76.9(3) 3_554 . ?
O13 Ho2 O3 117.6(2) 3_654 . ?
O1 Ho2 O3 76.0(3) . . ?
O14 Ho2 O7 151.3(3) 3_554 . ?
O13 Ho2 O7 129.3(3) 3_654 . ?
O1 Ho2 O7 75.6(2) . . ?
O3 Ho2 O7 97.1(3) . . ?
O14 Ho2 O11 75.3(3) 3_554 8_454 ?
O13 Ho2 O11 97.5(3) 3_654 8_454 ?
O1 Ho2 O11 153.0(3) . 8_454 ?
O3 Ho2 O11 127.7(3) . 8_454 ?
O7 Ho2 O11 87.3(3) . 8_454 ?
O14 Ho2 O10 75.8(2) 3_554 8_454 ?
O13 Ho2 O10 144.7(3) 3_654 8_454 ?
O1 Ho2 O10 136.6(3) . 8_454 ?
O3 Ho2 O10 76.1(3) . 8_454 ?
O7 Ho2 O10 75.5(3) . 8_454 ?
O11 Ho2 O10 54.5(3) 8_454 8_454 ?
O14 Ho2 O6 138.1(3) 3_554 . ?
O13 Ho2 O6 78.1(2) 3_654 . ?
O1 Ho2 O6 77.2(2) . . ?
O3 Ho2 O6 144.9(3) . . ?
O7 Ho2 O6 54.2(3) . . ?
O11 Ho2 O6 75.8(3) 8_454 . ?
O10 Ho2 O6 109.93(18) 8_454 . ?
O14 Ho2 C12 157.9(3) 3_554 . ?
O13 Ho2 C12 103.3(3) 3_654 . ?
O1 Ho2 C12 72.4(2) . . ?
O3 Ho2 C12 120.7(3) . . ?
O7 Ho2 C12 27.0(3) . . ?
O11 Ho2 C12 82.9(3) 8_454 . ?
O10 Ho2 C12 94.6(3) 8_454 . ?
O6 Ho2 C12 27.4(3) . . ?
O14 Ho2 C10 71.6(3) 3_554 8_454 ?
O13 Ho2 C10 121.3(3) 3_654 8_454 ?
O1 Ho2 C10 157.2(3) . 8_454 ?
O3 Ho2 C10 101.2(3) . 8_454 ?
O7 Ho2 C10 82.4(3) . 8_454 ?
O11 Ho2 C10 27.6(3) 8_454 8_454 ?
O10 Ho2 C10 27.1(3) 8_454 8_454 ?
O6 Ho2 C10 94.8(3) . 8_454 ?
C12 Ho2 C10 90.7(3) . 8_454 ?
C1 O1 Ho2 135.6(6) . . ?
C16 O2 Ho1 120.6(5) . 3_655 ?
C9 O3 Ho2 130.5(6) . . ?
C4 O4 Ho1 89.3(6) . . ?
O1 C1 O12 125.7(9) . . ?
O1 C1 C18 116.8(7) . . ?
O12 C1 C18 117.5(7) . . ?
C11 O5 Ho1 92.7(7) . . ?
C12 O6 Ho2 89.6(6) . . ?
C12 O7 Ho2 93.6(6) . . ?
C11 O8 Ho1 91.8(7) . . ?
C25 C2 C20 120.4(9) . . ?
C25 C2 C42 119.8(7) . . ?
C20 C2 C42 119.8(7) . . ?
C15 C3 C14 120.1(9) . . ?
C15 C3 C11 120.0(11) . . ?
C14 C3 C11 119.8(11) . . ?
O4 C4 O9 122.0(9) . . ?
O4 C4 C7 120.7(10) . . ?
O9 C4 C7 117.2(10) . . ?
O4 C4 Ho1 63.8(5) . . ?
O9 C4 Ho1 58.6(5) . . ?
C7 C4 Ho1 173.5(8) . . ?
C4 O9 Ho1 94.1(6) . . ?
C10 O10 Ho2 91.7(6) . 8_554 ?
C8 C5 C19 119.2(9) . . ?
C8 C5 C9 120.5(7) . . ?
C19 C5 C9 120.3(7) . . ?
C10 O11 Ho2 91.5(6) . 8_554 ?
C30 N1 C38 110.8(13) . . ?
C30 N1 C40 110.5(10) . . ?
C38 N1 C40 108.5(9) . . ?
C30 N1 C35 107.4(9) . . ?
C38 N1 C35 108.7(9) . . ?
C40 N1 C35 111.0(11) . . ?
C7 C6 C6 119.7(7) . 2_665 ?
C6 C7 C34 118.3(10) . . ?
C6 C7 C4 121.0(11) . . ?
C34 C7 C4 120.7(11) . . ?
C25 C8 C5 120.1(7) . . ?
O3 C9 O16 122.8(10) . . ?
O3 C9 C5 118.7(7) . . ?
O16 C9 C5 118.4(7) . . ?
O10 C10 O11 121.6(9) . . ?
O10 C10 C21 119.3(11) . . ?
O11 C10 C21 119.1(11) . . ?
O10 C10 Ho2 61.2(5) . 8_554 ?
O11 C10 Ho2 60.9(5) . 8_554 ?
C21 C10 Ho2 172.8(6) . 8_554 ?
O5 C11 O8 121.1(9) . . ?
O5 C11 C3 119.6(12) . . ?
O8 C11 C3 119.3(11) . . ?
O5 C11 Ho1 60.4(5) . . ?
O8 C11 Ho1 61.3(5) . . ?
C3 C11 Ho1 173.6(7) . . ?
O7 C12 O6 121.8(8) . . ?
O7 C12 C22 119.4(9) . . ?
O6 C12 C22 118.9(10) . . ?
O7 C12 Ho2 59.5(5) . . ?
O6 C12 Ho2 63.0(5) . . ?
C22 C12 Ho2 170.6(7) . . ?
C32 C13 C18 121.8(7) . . ?
C14 C14 C3 119.8(6) 2_565 . ?
C3 C15 C15 120.0(7) . 2_565 ?
O13 C16 O2 124.6(9) . . ?
O13 C16 C37 117.6(7) . . ?
O2 C16 C37 117.7(7) . . ?
C1 O12 Ho1 149.8(6) . . ?
C23 C18 C13 117.6(9) . . ?
C23 C18 C1 122.2(7) . . ?
C13 C18 C1 120.2(7) . . ?
C20 C19 C5 121.1(7) . . ?
C19 C20 C2 119.1(7) . . ?
C31 C21 C28 118.5(9) . . ?
C31 C21 C10 122.3(11) . . ?
C28 C21 C10 119.1(11) . . ?
C36 C22 C27 118.5(9) . . ?
C36 C22 C12 123.3(10) . . ?
C27 C22 C12 118.3(10) . . ?
C26 C23 C18 121.0(7) . . ?
C33 N2 C45 111.1(11) . . ?
C33 N2 C29 113.3(10) . . ?
C45 N2 C29 108.1(13) . . ?
C33 N2 C44 110.5(12) . . ?
C45 N2 C44 108.3(10) . . ?
C29 N2 C44 105.2(9) . . ?
C8 C25 C2 120.0(7) . . ?
C23 C26 C37 120.3(7) . . ?
C28 C27 C22 121.1(9) . . ?
C27 C28 C21 119.6(9) . . ?
C36 C31 C21 122.0(10) . . ?
C13 C32 C37 119.4(7) . . ?
N2 C33 C17 114.4(11) . . ?
C34 C34 C7 121.9(7) 2_665 . ?
C24 C35 N1 117.8(13) . . ?
C31 C36 C22 120.2(9) . . ?
C32 C37 C26 119.7(9) . . ?
C32 C37 C16 119.7(7) . . ?
C26 C37 C16 120.6(7) . . ?
C39 C38 N1 116.4(10) . . ?
C16 O13 Ho2 143.5(6) . 3_655 ?
N1 C40 C46 116.0(10) . . ?
C42 O14 Ho2 142.4(7) . 3 ?
C42 O15 Ho1 146.6(7) . 3 ?
O15 C42 O14 124.2(11) . . ?
O15 C42 C2 119.4(7) . . ?
O14 C42 C2 116.4(7) . . ?
C43 C44 N2 115.5(12) . . ?
C41 C45 N2 115.0(12) . . ?
C9 O16 Ho1 132.9(6) . . ?

loop_
_geom_bond_atom_site_label_1
_geom_bond_atom_site_label_2
_geom_bond_distance
_geom_bond_site_symmetry_2
_geom_bond_publ_flag
Ho1 O15 2.293(6) 3_554 ?
Ho1 O16 2.297(7) . ?
Ho1 O12 2.300(6) . ?
Ho1 O2 2.314(7) 3_654 ?
Ho1 O9 2.371(8) . ?
Ho1 O5 2.405(9) . ?
Ho1 O8 2.423(8) . ?
Ho1 O4 2.486(8) . ?
Ho1 C11 2.762(9) . ?
Ho1 C4 2.769(10) . ?
Ho2 O14 2.272(7) 3_554 ?
Ho2 O13 2.293(6) 3_654 ?
Ho2 O1 2.299(6) . ?
Ho2 O3 2.322(7) . ?
Ho2 O7 2.384(7) . ?
Ho2 O11 2.419(8) 8_454 ?
Ho2 O10 2.425(8) 8_454 ?
Ho2 O6 2.462(8) . ?
Ho2 C12 2.763(9) . ?
Ho2 C10 2.766(9) 8_454 ?
O1 C1 1.240(9) . ?
O2 C16 1.267(9) . ?
O3 C9 1.263(10) . ?
O4 C4 1.251(14) . ?
C1 O12 1.249(9) . ?
C1 C18 1.493(13) . ?
O5 C11 1.248(15) . ?
O6 C12 1.271(13) . ?
O7 C12 1.255(14) . ?
O8 C11 1.251(16) . ?
C2 C25 1.390(11) . ?
C2 C20 1.399(10) . ?
C2 C42 1.500(15) . ?
C3 C15 1.366(17) . ?
C3 C14 1.388(16) . ?
C3 C11 1.509(13) . ?
C4 O9 1.271(14) . ?
C4 C7 1.494(14) . ?
O10 C10 1.261(14) . ?
C5 C8 1.399(11) . ?
C5 C19 1.396(11) . ?
C5 C9 1.492(14) . ?
O11 C10 1.280(14) . ?
N1 C30 1.49(2) . ?
N1 C38 1.513(15) . ?
N1 C40 1.516(16) . ?
N1 C35 1.528(19) . ?
C6 C7 1.365(17) . ?
C6 C6 1.44(2) 2_665 ?
C7 C34 1.376(16) . ?
C8 C25 1.380(13) . ?
C9 O16 1.265(10) . ?
C10 C21 1.486(13) . ?
C12 C22 1.486(13) . ?
C13 C32 1.386(13) . ?
C13 C18 1.402(11) . ?
C14 C14 1.38(2) 2_565 ?
C15 C15 1.40(3) 2_565 ?
C16 O13 1.257(9) . ?
C16 C37 1.501(13) . ?
C17 C33 1.510(19) . ?
C18 C23 1.402(10) . ?
C19 C20 1.372(12) . ?
C21 C31 1.374(17) . ?
C21 C28 1.401(17) . ?
C22 C36 1.371(17) . ?
C22 C27 1.412(16) . ?
C23 C26 1.384(13) . ?
C24 C35 1.487(18) . ?
N2 C33 1.489(19) . ?
N2 C45 1.517(15) . ?
N2 C29 1.54(2) . ?
N2 C44 1.539(19) . ?
C26 C37 1.395(11) . ?
C27 C28 1.382(19) . ?
C31 C36 1.38(2) . ?
C32 C37 1.393(10) . ?
C34 C34 1.34(3) 2_665 ?
C38 C39 1.48(2) . ?
C40 C46 1.536(19) . ?
O14 C42 1.267(10) . ?
O15 C42 1.253(10) . ?
C41 C45 1.52(2) . ?
C43 C44 1.501(18) . ?

loop_
_geom_torsion_atom_site_label_1
_geom_torsion_atom_site_label_2
_geom_torsion_atom_site_label_3
_geom_torsion_atom_site_label_4
_geom_torsion
_geom_torsion_site_symmetry_1
_geom_torsion_site_symmetry_2
_geom_torsion_site_symmetry_3
_geom_torsion_site_symmetry_4
_geom_torsion_publ_flag
Ho2 O1 C1 O12 -18.0(15) . . . . ?
Ho2 O1 C1 C18 163.3(6) . . . . ?
Ho1 O4 C4 O9 7.4(10) . . . . ?
Ho1 O4 C4 C7 -174.7(8) . . . . ?
O4 C4 O9 Ho1 -7.8(11) . . . . ?
C7 C4 O9 Ho1 174.3(7) . . . . ?
C6 C6 C7 C34 1(2) 2_665 . . . ?
C6 C6 C7 C4 -179.9(15) 2_665 . . . ?
O4 C4 C7 C6 -0.1(16) . . . . ?
O9 C4 C7 C6 177.9(11) . . . . ?
O4 C4 C7 C34 178.5(13) . . . . ?
O9 C4 C7 C34 -3.5(17) . . . . ?
C19 C5 C8 C25 -2.9(14) . . . . ?
C9 C5 C8 C25 177.4(9) . . . . ?
Ho2 O3 C9 O16 -70.2(13) . . . . ?
Ho2 O3 C9 C5 111.6(8) . . . . ?
C8 C5 C9 O3 0.8(13) . . . . ?
C19 C5 C9 O3 -178.9(9) . . . . ?
C8 C5 C9 O16 -177.4(9) . . . . ?
C19 C5 C9 O16 2.8(13) . . . . ?
Ho2 O10 C10 O11 -8.4(10) 8_554 . . . ?
Ho2 O10 C10 C21 171.7(7) 8_554 . . . ?
Ho2 O11 C10 O10 8.4(10) 8_554 . . . ?
Ho2 O11 C10 C21 -171.7(7) 8_554 . . . ?
Ho1 O5 C11 O8 -8.8(11) . . . . ?
Ho1 O5 C11 C3 172.6(8) . . . . ?
Ho1 O8 C11 O5 8.8(11) . . . . ?
Ho1 O8 C11 C3 -172.7(8) . . . . ?
C15 C3 C11 O5 -175.9(11) . . . . ?
C14 C3 C11 O5 5.9(15) . . . . ?
C15 C3 C11 O8 5.5(16) . . . . ?
C14 C3 C11 O8 -172.7(11) . . . . ?
Ho2 O7 C12 O6 -9.7(10) . . . . ?
Ho2 O7 C12 C22 169.3(7) . . . . ?
Ho2 O6 C12 O7 9.3(10) . . . . ?
Ho2 O6 C12 C22 -169.6(8) . . . . ?
C15 C3 C14 C14 -2(2) . . . 2_565 ?
C11 C3 C14 C14 176.3(14) . . . 2_565 ?
C14 C3 C15 C15 0(2) . . . 2_565 ?
C11 C3 C15 C15 -177.8(14) . . . 2_565 ?
Ho1 O2 C16 O13 -62.8(10) 3_655 . . . ?
Ho1 O2 C16 C37 118.6(7) 3_655 . . . ?
O1 C1 O12 Ho1 43.6(17) . . . . ?
C18 C1 O12 Ho1 -137.8(9) . . . . ?
C32 C13 C18 C23 -1.5(15) . . . . ?
C32 C13 C18 C1 179.9(9) . . . . ?
O1 C1 C18 C23 -178.3(9) . . . . ?
O12 C1 C18 C23 3.0(13) . . . . ?
O1 C1 C18 C13 0.3(13) . . . . ?
O12 C1 C18 C13 -178.5(9) . . . . ?
C8 C5 C19 C20 1.6(14) . . . . ?
C9 C5 C19 C20 -178.7(9) . . . . ?
C5 C19 C20 C2 1.4(14) . . . . ?
C25 C2 C20 C19 -3.3(15) . . . . ?
C42 C2 C20 C19 177.1(9) . . . . ?
O10 C10 C21 C31 177.9(10) . . . . ?
O11 C10 C21 C31 -2.0(15) . . . . ?
O10 C10 C21 C28 -0.7(14) . . . . ?
O11 C10 C21 C28 179.4(10) . . . . ?
O7 C12 C22 C36 174.7(11) . . . . ?
O6 C12 C22 C36 -6.4(15) . . . . ?
O7 C12 C22 C27 -5.3(15) . . . . ?
O6 C12 C22 C27 173.7(10) . . . . ?
C13 C18 C23 C26 2.8(15) . . . . ?
C1 C18 C23 C26 -178.6(9) . . . . ?
C5 C8 C25 C2 1.0(14) . . . . ?
C20 C2 C25 C8 2.0(15) . . . . ?
C42 C2 C25 C8 -178.3(9) . . . . ?
C18 C23 C26 C37 -0.8(14) . . . . ?
C36 C22 C27 C28 -0.5(18) . . . . ?
C12 C22 C27 C28 179.4(12) . . . . ?
C22 C27 C28 C21 0(2) . . . . ?
C31 C21 C28 C27 -1.0(18) . . . . ?
C10 C21 C28 C27 177.6(12) . . . . ?
C28 C21 C31 C36 2(2) . . . . ?
C10 C21 C31 C36 -176.3(12) . . . . ?
C18 C13 C32 C37 -1.9(14) . . . . ?
C45 N2 C33 C17 -176.0(12) . . . . ?
C29 N2 C33 C17 62.0(15) . . . . ?
C44 N2 C33 C17 -55.8(12) . . . . ?
C6 C7 C34 C34 -2(3) . . . 2_665 ?
C4 C7 C34 C34 179(2) . . . 2_665 ?
C30 N1 C35 C24 -178.5(13) . . . . ?
C38 N1 C35 C24 61.6(14) . . . . ?
C40 N1 C35 C24 -57.7(12) . . . . ?
C21 C31 C36 C22 -3(2) . . . . ?
C27 C22 C36 C31 1.7(19) . . . . ?
C12 C22 C36 C31 -178.2(12) . . . . ?
C13 C32 C37 C26 4.0(14) . . . . ?
C13 C32 C37 C16 -176.4(8) . . . . ?
C23 C26 C37 C32 -2.6(14) . . . . ?
C23 C26 C37 C16 177.8(8) . . . . ?
O13 C16 C37 C32 -1.3(12) . . . . ?
O2 C16 C37 C32 177.4(8) . . . . ?
O13 C16 C37 C26 178.3(8) . . . . ?
O2 C16 C37 C26 -3.0(12) . . . . ?
C30 N1 C38 C39 53.6(16) . . . . ?
C40 N1 C38 C39 -67.9(15) . . . . ?
C35 N1 C38 C39 171.3(12) . . . . ?
O2 C16 O13 Ho2 79.4(13) . . . 3_655 ?
C37 C16 O13 Ho2 -102.0(10) . . . 3_655 ?
C30 N1 C40 C46 66.0(14) . . . . ?
C38 N1 C40 C46 -172.4(11) . . . . ?
C35 N1 C40 C46 -53.0(12) . . . . ?
Ho1 O15 C42 O14 -23.3(18) 3 . . . ?
Ho1 O15 C42 C2 155.3(9) 3 . . . ?
Ho2 O14 C42 O15 28.7(16) 3 . . . ?
Ho2 O14 C42 C2 -150.0(8) 3 . . . ?
C25 C2 C42 O15 180.0(9) . . . . ?
C20 C2 C42 O15 -0.4(13) . . . . ?
C25 C2 C42 O14 -1.2(13) . . . . ?
C20 C2 C42 O14 178.4(9) . . . . ?
C33 N2 C44 C43 -58.7(12) . . . . ?
C45 N2 C44 C43 63.2(16) . . . . ?
C29 N2 C44 C43 178.6(12) . . . . ?
C33 N2 C45 C41 -67.9(16) . . . . ?
C29 N2 C45 C41 57.1(17) . . . . ?
C44 N2 C45 C41 170.5(12) . . . . ?
O3 C9 O16 Ho1 73.5(13) . . . . ?
C5 C9 O16 Ho1 -108.4(9) . . . . ?
